data_4121212
loop_
_publ_author_name
'Katie R. Meihaus'
'Jeffrey R. Long'

_publ_section_title
;
 Magnetic Blocking at 10 K and a Dipolar-Mediated Avalanche in Salts of
 the Bis(\h8-cyclooctatetraenide) Complex [Er(COT)2]-
;
_journal_name_full 'Journal of the American Chemical Society'
_journal_page_first 17952
_journal_page_last 17957
_journal_paper_doi 10.1021/ja4094814
_journal_volume 135
_journal_year 2013
_chemical_formula_sum 'C27 H42 K0.75 O6 Y0.75'
_chemical_formula_weight 558.61
_chemical_name_common KM45
_chemical_name_systematic
;
 ?
;
_space_group_IT_number 2
_symmetry_cell_setting triclinic
_symmetry_space_group_name_Hall '-P 1'
_symmetry_space_group_name_H-M 'P -1'
_atom_sites_solution_hydrogens geom
_atom_sites_solution_primary direct
_atom_sites_solution_secondary difmap
_audit_creation_method SHELXL-97
_cell_angle_alpha 72.5940(10)
_cell_angle_beta 77.3470(10)
_cell_angle_gamma 67.1490(10)
_cell_formula_units_Z 4
_cell_length_a 13.0729(4)
_cell_length_b 15.5542(5)
_cell_length_c 15.7380(5)
_cell_measurement_reflns_used 9450
_cell_measurement_temperature 100(2)
_cell_measurement_theta_max 25.32
_cell_measurement_theta_min 2.58
_cell_volume 2794.62(15)
_computing_cell_refinement 'Bruker APEX2 v. 2009.1'
_computing_data_collection 'Bruker APEX2 v. 2009.1'
_computing_data_reduction 'Bruker APEX2 v. 2009.1'
_computing_molecular_graphics DIAMOND
_computing_publication_material WinGX
_computing_structure_refinement 'SHELXL-97 (Sheldrick, 2008)'
_computing_structure_solution 'SHELXS-97 (Sheldrick, 2008)'
_diffrn_ambient_temperature 100(2)
_diffrn_detector_area_resol_mean 8.366
_diffrn_measured_fraction_theta_full 0.994
_diffrn_measured_fraction_theta_max 0.992
_diffrn_measurement_device_type 'Bruker APEX-I CCD'
_diffrn_measurement_method '\f and \w scans'
_diffrn_radiation_monochromator graphite
_diffrn_radiation_source 'fine-focus sealed tube'
_diffrn_radiation_type MoK\a
_diffrn_radiation_wavelength 0.71073
_diffrn_reflns_av_R_equivalents 0.0217
_diffrn_reflns_av_sigmaI/netI 0.0186
_diffrn_reflns_limit_h_max 15
_diffrn_reflns_limit_h_min -15
_diffrn_reflns_limit_k_max 18
_diffrn_reflns_limit_k_min -16
_diffrn_reflns_limit_l_max 18
_diffrn_reflns_limit_l_min -17
_diffrn_reflns_number 46288
_diffrn_reflns_theta_full 25.00
_diffrn_reflns_theta_max 25.35
_diffrn_reflns_theta_min 1.46
_exptl_absorpt_coefficient_mu 1.724
_exptl_absorpt_correction_T_max 0.9036
_exptl_absorpt_correction_T_min 0.6824
_exptl_absorpt_correction_type multi-scan
_exptl_absorpt_process_details SADABS
_exptl_crystal_colour yellow
_exptl_crystal_density_diffrn 1.328
_exptl_crystal_description block
_exptl_crystal_F_000 1182
_exptl_crystal_size_max 0.24
_exptl_crystal_size_mid 0.24
_exptl_crystal_size_min 0.06
_refine_diff_density_max 2.818
_refine_diff_density_min -1.347
_refine_diff_density_rms 0.136
_refine_ls_extinction_method none
_refine_ls_goodness_of_fit_ref 1.083
_refine_ls_hydrogen_treatment constr
_refine_ls_matrix_type full
_refine_ls_number_parameters 565
_refine_ls_number_reflns 10148
_refine_ls_number_restraints 0
_refine_ls_restrained_S_all 1.083
_refine_ls_R_factor_all 0.0819
_refine_ls_R_factor_gt 0.0764
_refine_ls_shift/su_max 0.001
_refine_ls_shift/su_mean 0.000
_refine_ls_structure_factor_coef Fsqd
_refine_ls_weighting_details 'calc w=1/[\s^2^(Fo^2^)+(0.1151P)^2^+14.0684P] where P=(Fo^2^+2Fc^2^)/3'
_refine_ls_weighting_scheme calc
_refine_ls_wR_factor_gt 0.2080
_refine_ls_wR_factor_ref 0.2139
_reflns_number_gt 9212
_reflns_number_total 10148
_reflns_threshold_expression >2sigma(I)
_cod_data_source_file ja4094814_si_004.cif
_cod_data_source_block shelxl
_cod_original_cell_volume 2794.63(15)
_cod_database_code 4121212

loop_
_symmetry_equiv_pos_as_xyz
'x, y, z'
'-x, -y, -z'

loop_
_atom_site_label
_atom_site_type_symbol
_atom_site_fract_x
_atom_site_fract_y
_atom_site_fract_z
_atom_site_U_iso_or_equiv
_atom_site_adp_type
_atom_site_occupancy
_atom_site_symmetry_multiplicity
_atom_site_calc_flag
_atom_site_refinement_flags
C1 C 0.8272(5) 0.0863(5) 0.3892(4) 0.0436(16) Uani 1 1 d .
H1 H 0.8367 0.0651 0.4511 0.052 Uiso 1 1 calc R
C2 C 0.8703(5) 0.1600(5) 0.3430(5) 0.0427(16) Uani 1 1 d .
H2 H 0.9036 0.1762 0.3810 0.051 Uiso 1 1 calc R
C3 C 0.8760(5) 0.2148(4) 0.2553(5) 0.0451(17) Uani 1 1 d .
H3 H 0.9125 0.2592 0.2480 0.054 Uiso 1 1 calc R
C4 C 0.8411(5) 0.2202(4) 0.1757(5) 0.0456(18) Uani 1 1 d .
H4 H 0.8587 0.2679 0.1272 0.055 Uiso 1 1 calc R
C5 C 0.7865(5) 0.1721(5) 0.1505(4) 0.0471(18) Uani 1 1 d .
H5 H 0.7741 0.1959 0.0892 0.057 Uiso 1 1 calc R
C6 C 0.7458(5) 0.0974(5) 0.1937(5) 0.0490(18) Uani 1 1 d .
H6 H 0.7152 0.0804 0.1543 0.059 Uiso 1 1 calc R
C7 C 0.7395(5) 0.0414(4) 0.2822(6) 0.0478(19) Uani 1 1 d .
H7 H 0.7047 -0.0041 0.2888 0.057 Uiso 1 1 calc R
C8 C 0.7725(5) 0.0370(4) 0.3628(5) 0.0451(18) Uani 1 1 d .
H8 H 0.7538 -0.0101 0.4113 0.054 Uiso 1 1 calc R
C9 C 0.5447(4) 0.2720(4) 0.4420(4) 0.0330(12) Uani 1 1 d .
H9 H 0.5568 0.2526 0.5033 0.040 Uiso 1 1 calc R
C10 C 0.5836(4) 0.3477(4) 0.3929(4) 0.0324(12) Uani 1 1 d .
H10 H 0.6150 0.3679 0.4291 0.039 Uiso 1 1 calc R
C11 C 0.5868(4) 0.4004(4) 0.3030(4) 0.0340(13) Uani 1 1 d .
H11 H 0.6198 0.4478 0.2929 0.041 Uiso 1 1 calc R
C12 C 0.5529(5) 0.3992(4) 0.2250(4) 0.0369(14) Uani 1 1 d .
H12 H 0.5680 0.4462 0.1743 0.044 Uiso 1 1 calc R
C13 C 0.5012(5) 0.3443(5) 0.2042(4) 0.0372(14) Uani 1 1 d .
H13 H 0.4898 0.3629 0.1428 0.045 Uiso 1 1 calc R
C14 C 0.4631(4) 0.2689(4) 0.2530(4) 0.0368(14) Uani 1 1 d .
H14 H 0.4340 0.2471 0.2165 0.044 Uiso 1 1 calc R
C15 C 0.4577(4) 0.2182(4) 0.3425(5) 0.0350(13) Uani 1 1 d .
H15 H 0.4224 0.1723 0.3531 0.042 Uiso 1 1 calc R
C16 C 0.4923(4) 0.2189(4) 0.4211(4) 0.0336(13) Uani 1 1 d .
H16 H 0.4762 0.1724 0.4718 0.040 Uiso 1 1 calc R
C17 C 0.0534(4) 0.3239(4) -0.0213(4) 0.0262(11) Uani 1 1 d .
H17 H 0.0124 0.2831 -0.0149 0.031 Uiso 1 1 calc R
C18 C 0.0580(4) 0.3834(4) -0.1088(4) 0.0250(11) Uani 1 1 d .
H18 H 0.0194 0.3731 -0.1473 0.030 Uiso 1 1 calc R
C19 C 0.1063(4) 0.4543(4) -0.1525(3) 0.0239(10) Uani 1 1 d .
H19 H 0.0921 0.4809 -0.2133 0.029 Uiso 1 1 calc R
C20 C 0.1711(4) 0.4949(3) -0.1269(3) 0.0229(10) Uani 1 1 d .
H20 H 0.1904 0.5425 -0.1745 0.028 Uiso 1 1 calc R
C21 C 0.2140(4) 0.4813(4) -0.0468(4) 0.0250(11) Uani 1 1 d .
H21 H 0.2559 0.5214 -0.0532 0.030 Uiso 1 1 calc R
C22 C 0.2087(4) 0.4219(4) 0.0401(3) 0.0253(11) Uani 1 1 d .
H22 H 0.2472 0.4320 0.0788 0.030 Uiso 1 1 calc R
C23 C 0.1607(4) 0.3515(4) 0.0832(3) 0.0255(11) Uani 1 1 d .
H23 H 0.1757 0.3246 0.1438 0.031 Uiso 1 1 calc R
C24 C 0.0952(4) 0.3108(4) 0.0585(4) 0.0262(11) Uani 1 1 d .
H24 H 0.0748 0.2642 0.1066 0.031 Uiso 1 1 calc R
C25 C -0.2253(4) 0.4759(4) 0.4286(3) 0.0266(11) Uani 1 1 d .
H25A H -0.2342 0.5399 0.3875 0.032 Uiso 1 1 calc R
H25B H -0.2952 0.4628 0.4349 0.032 Uiso 1 1 calc R
C26 C -0.2964(4) 0.5393(4) 0.5561(4) 0.0272(11) Uani 1 1 d .
H26A H -0.3623 0.5190 0.5682 0.033 Uiso 1 1 calc R
H26B H -0.3157 0.6049 0.5167 0.033 Uiso 1 1 calc R
C27 C -0.2644(4) 0.5385(4) 0.6426(4) 0.0269(11) Uani 1 1 d .
H27A H -0.3296 0.5781 0.6765 0.032 Uiso 1 1 calc R
H27B H -0.2394 0.4720 0.6800 0.032 Uiso 1 1 calc R
C28 C -0.1528(4) 0.5945(4) 0.6969(3) 0.0292(11) Uani 1 1 d .
H28A H -0.1277 0.5339 0.7431 0.035 Uiso 1 1 calc R
H28B H -0.2207 0.6394 0.7234 0.035 Uiso 1 1 calc R
C29 C -0.0624(5) 0.6377(4) 0.6659(4) 0.0293(11) Uani 1 1 d .
H29A H -0.0865 0.6971 0.6181 0.035 Uiso 1 1 calc R
H29B H -0.0463 0.6542 0.7164 0.035 Uiso 1 1 calc R
C30 C 0.1290(4) 0.5996(4) 0.6085(3) 0.0277(11) Uani 1 1 d .
H30A H 0.1480 0.6087 0.6620 0.033 Uiso 1 1 calc R
H30B H 0.1116 0.6615 0.5631 0.033 Uiso 1 1 calc R
C31 C 0.1786(5) 0.2408(4) 0.5677(4) 0.0362(13) Uani 1 1 d .
H31A H 0.2211 0.2680 0.5133 0.043 Uiso 1 1 calc R
H31B H 0.1745 0.1810 0.5609 0.043 Uiso 1 1 calc R
C32 C 0.2316(6) 0.2220(5) 0.6501(5) 0.0527(19) Uani 1 1 d .
H32A H 0.2614 0.2729 0.6461 0.063 Uiso 1 1 calc R
H32B H 0.2927 0.1589 0.6598 0.063 Uiso 1 1 calc R
C33 C 0.1349(7) 0.2233(5) 0.7242(5) 0.058(2) Uani 1 1 d .
H33A H 0.1301 0.1583 0.7493 0.069 Uiso 1 1 calc R
H33B H 0.1427 0.2473 0.7731 0.069 Uiso 1 1 calc R
C34 C 0.0339(6) 0.2909(5) 0.6775(4) 0.0449(15) Uani 1 1 d .
H34A H -0.0249 0.2618 0.6921 0.054 Uiso 1 1 calc R
H34B H 0.0031 0.3519 0.6970 0.054 Uiso 1 1 calc R
C35 C 0.4791(11) 0.1339(10) 1.0467(9) 0.103(4) Uiso 1 1 d .
H35A H 0.4976 0.1848 1.0587 0.124 Uiso 1 1 calc R
H35B H 0.4068 0.1329 1.0821 0.124 Uiso 1 1 calc R
C36 C 0.5588(10) 0.0489(9) 1.0715(9) 0.098(3) Uiso 1 1 d .
H36A H 0.5370 -0.0019 1.0629 0.118 Uiso 1 1 calc R
H36B H 0.5638 0.0362 1.1363 0.118 Uiso 1 1 calc R
C37 C 0.7578(10) -0.0439(9) 1.0345(9) 0.097(3) Uiso 1 1 d .
H37A H 0.7423 -0.0895 1.0111 0.116 Uiso 1 1 calc R
H37B H 0.7612 -0.0694 1.0999 0.116 Uiso 1 1 calc R
C38 C 0.8564(9) -0.0321(8) 0.9925(7) 0.085(3) Uiso 1 1 d .
H38A H 0.9185 -0.0935 1.0090 0.101 Uiso 1 1 calc R
H38B H 0.8679 0.0165 1.0145 0.101 Uiso 1 1 calc R
C39 C 0.9543(11) 0.0162(10) 0.8486(8) 0.099(3) Uiso 1 1 d .
H39A H 1.0200 -0.0409 0.8682 0.118 Uiso 1 1 calc R
H39B H 0.9581 0.0717 0.8646 0.118 Uiso 1 1 calc R
C40 C 0.9532(10) 0.0342(9) 0.7608(8) 0.095(3) Uiso 1 1 d .
H40A H 0.9429 -0.0199 0.7472 0.114 Uiso 1 1 calc R
H40B H 1.0267 0.0375 0.7300 0.114 Uiso 1 1 calc R
C41 C 0.8474(11) 0.1546(9) 0.6320(8) 0.097(3) Uiso 1 1 d .
H41A H 0.9196 0.1558 0.5966 0.116 Uiso 1 1 calc R
H41B H 0.8271 0.1055 0.6183 0.116 Uiso 1 1 calc R
C42 C 0.7675(9) 0.2414(8) 0.6118(8) 0.086(3) Uiso 1 1 d .
H42A H 0.7657 0.2609 0.5460 0.104 Uiso 1 1 calc R
H42B H 0.7889 0.2884 0.6281 0.104 Uiso 1 1 calc R
C43 C 0.5644(8) 0.3388(7) 0.6551(7) 0.074(2) Uiso 1 1 d .
H43A H 0.5580 0.3761 0.5921 0.088 Uiso 1 1 calc R
H43B H 0.5835 0.3746 0.6880 0.088 Uiso 1 1 calc R
C44 C 0.4590(8) 0.3239(7) 0.6966(6) 0.067(2) Uiso 1 1 d .
H44A H 0.4443 0.2825 0.6671 0.080 Uiso 1 1 calc R
H44B H 0.3967 0.3863 0.6891 0.080 Uiso 1 1 calc R
C45 C 0.3670(8) 0.2617(7) 0.8330(6) 0.069(2) Uiso 1 1 d .
H45A H 0.3017 0.3186 0.8122 0.083 Uiso 1 1 calc R
H45B H 0.3638 0.2054 0.8181 0.083 Uiso 1 1 calc R
C46 C 0.3680(8) 0.2458(7) 0.9207(6) 0.071(2) Uiso 1 1 d .
H46A H 0.2971 0.2374 0.9524 0.085 Uiso 1 1 calc R
H46B H 0.3722 0.3028 0.9335 0.085 Uiso 1 1 calc R
C47 C 0.5772(5) 0.0277(4) 0.6942(4) 0.0352(13) Uani 1 1 d .
H47A H 0.5345 0.0974 0.6850 0.042 Uiso 1 1 calc R
H47B H 0.5238 -0.0073 0.7127 0.042 Uiso 1 1 calc R
C48 C 0.6502(5) 0.0054(4) 0.6096(4) 0.0400(14) Uani 1 1 d .
H48A H 0.6714 0.0611 0.5726 0.048 Uiso 1 1 calc R
H48B H 0.6119 -0.0127 0.5736 0.048 Uiso 1 1 calc R
C49 C 0.7529(5) -0.0795(4) 0.6442(4) 0.0413(14) Uani 1 1 d .
H49A H 0.7581 -0.1384 0.6288 0.050 Uiso 1 1 calc R
H49B H 0.8224 -0.0653 0.6183 0.050 Uiso 1 1 calc R
C50 C 0.7338(5) -0.0914(4) 0.7454(4) 0.0429(15) Uani 1 1 d .
H50A H 0.7069 -0.1457 0.7756 0.052 Uiso 1 1 calc R
H50B H 0.8040 -0.1036 0.7686 0.052 Uiso 1 1 calc R
C51 C 0.6015(7) 0.3450(7) 0.9157(11) 0.115(5) Uani 1 1 d .
H51A H 0.5651 0.3069 0.9661 0.138 Uiso 1 1 calc R
H51B H 0.5443 0.3912 0.8763 0.138 Uiso 1 1 calc R
C52 C 0.6491(5) 0.3967(5) 0.9500(5) 0.0472(16) Uani 1 1 d .
H52A H 0.6494 0.3735 1.0158 0.057 Uiso 1 1 calc R
H52B H 0.6070 0.4666 0.9351 0.057 Uiso 1 1 calc R
C53 C 0.7642(8) 0.3744(8) 0.9035(6) 0.076(3) Uani 1 1 d .
H53A H 0.8173 0.3676 0.9434 0.091 Uiso 1 1 calc R
H53B H 0.7686 0.4257 0.8489 0.091 Uiso 1 1 calc R
C54 C 0.7898(5) 0.2816(6) 0.8796(5) 0.0482(17) Uani 1 1 d .
H54A H 0.8432 0.2771 0.8244 0.058 Uiso 1 1 calc R
H54B H 0.8222 0.2265 0.9289 0.058 Uiso 1 1 calc R
O1 O 0.0351(3) 0.5688(2) 0.6323(2) 0.0225(7) Uani 1 1 d .
O2 O -0.1766(3) 0.5764(3) 0.6218(2) 0.0250(7) Uani 1 1 d .
O3 O -0.2039(3) 0.4748(2) 0.5139(2) 0.0230(7) Uani 1 1 d .
O4 O 0.0694(3) 0.3085(3) 0.5832(3) 0.0366(9) Uani 1 1 d .
O5 O 0.6465(5) 0.2485(4) 0.6583(3) 0.0645(17) Uani 1 1 d .
O6 O 0.8554(4) 0.1339(5) 0.7204(4) 0.0612(16) Uani 1 1 d .
O7 O 0.8615(5) 0.0004(3) 0.8873(5) 0.076(2) Uani 1 1 d .
O8 O 0.6784(7) 0.0420(4) 1.0178(3) 0.082(2) Uani 1 1 d .
O9 O 0.4699(5) 0.1535(4) 0.9586(4) 0.0657(17) Uani 1 1 d .
O10 O 0.4658(3) 0.2777(3) 0.7934(4) 0.0596(16) Uani 1 1 d .
O11 O 0.6885(4) 0.2825(4) 0.8662(6) 0.082(2) Uani 1 1 d .
O12 O 0.6512(3) -0.0029(3) 0.7606(3) 0.0342(9) Uani 1 1 d .
K1 K 0.66183(8) 0.13241(7) 0.83631(7) 0.0202(2) Uani 1 1 d .
K2 K 0.0000 0.5000 0.5000 0.0185(3) Uani 1 2 d S
Y1 Y 0.0000 0.5000 0.0000 0.01681(17) Uani 1 2 d S
Y2 Y 0.66628(4) 0.21919(3) 0.29637(3) 0.02176(16) Uani 1 1 d .

loop_
_atom_site_aniso_label
_atom_site_aniso_U_11
_atom_site_aniso_U_22
_atom_site_aniso_U_33
_atom_site_aniso_U_23
_atom_site_aniso_U_13
_atom_site_aniso_U_12
C1 0.037(3) 0.035(3) 0.031(3) -0.005(3) -0.001(3) 0.013(3)
C2 0.019(3) 0.045(4) 0.067(4) -0.037(3) -0.006(3) 0.005(2)
C3 0.022(3) 0.028(3) 0.082(5) -0.022(3) 0.015(3) -0.010(2)
C4 0.031(3) 0.023(3) 0.050(4) 0.002(3) 0.021(3) 0.003(2)
C5 0.034(3) 0.052(4) 0.027(3) -0.012(3) 0.003(2) 0.014(3)
C6 0.026(3) 0.057(4) 0.070(5) -0.048(4) -0.005(3) 0.003(3)
C7 0.027(3) 0.028(3) 0.094(6) -0.036(4) 0.016(3) -0.011(2)
C8 0.035(3) 0.015(3) 0.056(4) 0.003(3) 0.023(3) -0.001(2)
C9 0.021(3) 0.036(3) 0.028(3) -0.008(2) 0.002(2) 0.002(2)
C10 0.021(3) 0.036(3) 0.045(3) -0.027(3) 0.002(2) -0.005(2)
C11 0.024(3) 0.022(3) 0.056(4) -0.018(2) 0.012(2) -0.011(2)
C12 0.030(3) 0.019(3) 0.040(3) -0.001(2) 0.011(2) 0.002(2)
C13 0.026(3) 0.044(3) 0.028(3) -0.016(3) 0.001(2) 0.005(2)
C14 0.019(3) 0.045(3) 0.053(4) -0.034(3) -0.002(2) -0.001(2)
C15 0.018(2) 0.027(3) 0.063(4) -0.022(3) 0.007(2) -0.009(2)
C16 0.021(3) 0.022(3) 0.042(3) -0.002(2) 0.012(2) -0.004(2)
C17 0.020(2) 0.019(2) 0.040(3) -0.017(2) 0.008(2) -0.0070(19)
C18 0.017(2) 0.029(3) 0.031(3) -0.022(2) 0.000(2) 0.000(2)
C19 0.020(2) 0.027(3) 0.015(2) -0.0079(19) 0.0006(18) 0.003(2)
C20 0.019(2) 0.019(2) 0.023(2) -0.0051(19) 0.0078(19) -0.0028(19)
C21 0.019(2) 0.025(2) 0.032(3) -0.016(2) 0.005(2) -0.006(2)
C22 0.019(2) 0.031(3) 0.025(3) -0.016(2) -0.0022(19) -0.001(2)
C23 0.021(2) 0.025(3) 0.018(2) -0.007(2) 0.0004(19) 0.005(2)
C24 0.025(3) 0.017(2) 0.026(3) -0.0034(19) 0.009(2) -0.004(2)
C25 0.023(2) 0.034(3) 0.024(3) -0.003(2) -0.006(2) -0.013(2)
C26 0.016(2) 0.027(3) 0.034(3) -0.008(2) 0.001(2) -0.003(2)
C27 0.020(2) 0.027(3) 0.029(3) -0.009(2) 0.007(2) -0.007(2)
C28 0.026(3) 0.038(3) 0.021(2) -0.013(2) 0.002(2) -0.006(2)
C29 0.033(3) 0.030(3) 0.024(3) -0.015(2) -0.001(2) -0.005(2)
C30 0.033(3) 0.035(3) 0.022(2) -0.010(2) 0.003(2) -0.020(2)
C31 0.034(3) 0.022(3) 0.041(3) -0.003(2) -0.003(2) -0.003(2)
C32 0.054(4) 0.029(3) 0.079(5) 0.006(3) -0.038(4) -0.017(3)
C33 0.093(6) 0.031(3) 0.040(4) -0.009(3) -0.030(4) -0.001(4)
C34 0.052(4) 0.039(3) 0.032(3) -0.003(3) -0.004(3) -0.008(3)
C47 0.030(3) 0.032(3) 0.045(3) -0.014(3) -0.006(2) -0.007(2)
C48 0.045(3) 0.033(3) 0.036(3) -0.003(2) 0.000(3) -0.013(3)
C49 0.038(3) 0.035(3) 0.044(3) -0.013(3) 0.006(3) -0.008(3)
C50 0.039(3) 0.027(3) 0.047(4) 0.000(3) -0.002(3) -0.003(3)
C51 0.031(4) 0.078(6) 0.273(17) -0.114(9) -0.024(6) 0.001(4)
C52 0.032(3) 0.034(3) 0.072(5) -0.014(3) -0.007(3) -0.006(3)
C53 0.085(6) 0.132(8) 0.064(5) -0.065(6) 0.034(4) -0.086(6)
C54 0.032(3) 0.077(5) 0.041(4) -0.028(3) 0.006(3) -0.020(3)
O1 0.0210(17) 0.0266(18) 0.0198(17) -0.0072(14) 0.0000(13) -0.0082(14)
O2 0.0197(17) 0.0321(19) 0.0200(17) -0.0101(15) 0.0031(13) -0.0056(14)
O3 0.0159(16) 0.0264(18) 0.0228(17) -0.0066(14) -0.0026(13) -0.0026(14)
O4 0.037(2) 0.028(2) 0.030(2) -0.0006(16) -0.0079(17) 0.0022(17)
O5 0.098(4) 0.083(4) 0.037(3) 0.025(2) -0.029(3) -0.075(4)
O6 0.036(3) 0.101(4) 0.071(4) -0.064(3) 0.028(2) -0.036(3)
O7 0.055(3) 0.032(2) 0.151(6) -0.024(3) -0.070(4) 0.008(2)
O8 0.183(7) 0.060(3) 0.036(3) 0.012(2) -0.051(4) -0.073(4)
O9 0.090(4) 0.073(4) 0.054(3) -0.050(3) 0.051(3) -0.055(3)
O10 0.023(2) 0.028(2) 0.124(5) 0.003(3) -0.039(3) -0.0048(18)
O11 0.040(3) 0.053(3) 0.179(7) -0.070(4) -0.019(4) -0.008(2)
O12 0.036(2) 0.0270(19) 0.038(2) -0.0113(17) -0.0061(17) -0.0056(16)
K1 0.0155(5) 0.0188(5) 0.0202(5) -0.0050(4) -0.0020(4) 0.0007(4)
K2 0.0147(6) 0.0191(7) 0.0180(7) -0.0053(5) -0.0020(5) -0.0013(5)
Y1 0.0156(3) 0.0151(3) 0.0170(3) -0.0073(2) 0.0029(2) -0.0024(2)
Y2 0.0161(2) 0.0160(2) 0.0295(3) -0.00812(19) 0.00440(18) -0.00356(18)

loop_
_atom_type_symbol
_atom_type_description
_atom_type_scat_dispersion_real
_atom_type_scat_dispersion_imag
_atom_type_scat_source
C C 0.0033 0.0016 'International Tables Vol C Tables 4.2.6.8 and 6.1.1.4'
H H 0.0000 0.0000 'International Tables Vol C Tables 4.2.6.8 and 6.1.1.4'
O O 0.0106 0.0060 'International Tables Vol C Tables 4.2.6.8 and 6.1.1.4'
K K 0.2009 0.2494 'International Tables Vol C Tables 4.2.6.8 and 6.1.1.4'
Y Y -2.7962 3.5667 'International Tables Vol C Tables 4.2.6.8 and 6.1.1.4'

loop_
_geom_angle_atom_site_label_1
_geom_angle_atom_site_label_2
_geom_angle_atom_site_label_3
_geom_angle
_geom_angle_site_symmetry_1
_geom_angle_site_symmetry_3
C2 C1 C8 133.6(6) . .
C2 C1 Y2 75.0(3) . .
C8 C1 Y2 73.3(3) . .
C2 C1 H1 113.2 . .
C8 C1 H1 113.2 . .
Y2 C1 H1 133.8 . .
C3 C2 C1 135.7(6) . .
C3 C2 Y2 74.8(4) . .
C1 C2 Y2 74.2(3) . .
C3 C2 H2 112.2 . .
C1 C2 H2 112.2 . .
Y2 C2 H2 135.1 . .
C2 C3 C4 135.4(6) . .
C2 C3 Y2 74.8(3) . .
C4 C3 Y2 73.9(3) . .
C2 C3 H3 112.3 . .
C4 C3 H3 112.3 . .
Y2 C3 H3 135.2 . .
C5 C4 C3 135.0(6) . .
C5 C4 Y2 73.6(3) . .
C3 C4 Y2 75.5(3) . .
C5 C4 H4 112.5 . .
C3 C4 H4 112.5 . .
Y2 C4 H4 134.2 . .
C4 C5 C6 135.4(6) . .
C4 C5 Y2 75.6(4) . .
C6 C5 Y2 74.8(4) . .
C4 C5 H5 112.3 . .
C6 C5 H5 112.3 . .
Y2 C5 H5 132.3 . .
C5 C6 C7 134.7(6) . .
C5 C6 Y2 74.2(4) . .
C7 C6 Y2 74.3(3) . .
C5 C6 H6 112.6 . .
C7 C6 H6 112.6 . .
Y2 C6 H6 134.9 . .
C8 C7 C6 135.0(6) . .
C8 C7 Y2 74.6(3) . .
C6 C7 Y2 74.5(3) . .
C8 C7 H7 112.5 . .
C6 C7 H7 112.5 . .
Y2 C7 H7 134.1 . .
C7 C8 C1 135.2(5) . .
C7 C8 Y2 74.3(3) . .
C1 C8 Y2 75.3(3) . .
C7 C8 H8 112.4 . .
C1 C8 H8 112.4 . .
Y2 C8 H8 133.4 . .
C16 C9 C10 134.7(5) . .
C16 C9 Y2 75.5(3) . .
C10 C9 Y2 73.9(3) . .
C16 C9 H9 112.6 . .
C10 C9 H9 112.6 . .
Y2 C9 H9 133.3 . .
C11 C10 C9 135.1(5) . .
C11 C10 Y2 74.4(3) . .
C9 C10 Y2 75.0(3) . .
C11 C10 H10 112.4 . .
C9 C10 H10 112.4 . .
Y2 C10 H10 133.7 . .
C12 C11 C10 135.0(5) . .
C12 C11 Y2 74.8(3) . .
C10 C11 Y2 74.5(3) . .
C12 C11 H11 112.5 . .
C10 C11 H11 112.5 . .
Y2 C11 H11 133.8 . .
C11 C12 C13 134.8(5) . .
C11 C12 Y2 74.3(3) . .
C13 C12 Y2 74.7(3) . .
C11 C12 H12 112.6 . .
C13 C12 H12 112.6 . .
Y2 C12 H12 134.1 . .
C14 C13 C12 134.9(6) . .
C14 C13 Y2 74.9(3) . .
C12 C13 Y2 74.1(3) . .
C14 C13 H13 112.5 . .
C12 C13 H13 112.5 . .
Y2 C13 H13 134.2 . .
C15 C14 C13 135.1(5) . .
C15 C14 Y2 75.7(3) . .
C13 C14 Y2 74.4(3) . .
C15 C14 H14 112.4 . .
C13 C14 H14 112.4 . .
Y2 C14 H14 132.7 . .
C14 C15 C16 135.2(5) . .
C14 C15 Y2 73.9(3) . .
C16 C15 Y2 74.3(3) . .
C14 C15 H15 112.4 . .
C16 C15 H15 112.4 . .
Y2 C15 H15 135.9 . .
C9 C16 C15 135.0(5) . .
C9 C16 Y2 73.9(3) . .
C15 C16 Y2 75.0(3) . .
C9 C16 H16 112.5 . .
C15 C16 H16 112.5 . .
Y2 C16 H16 134.5 . .
C24 C17 C18 135.1(5) . .
C24 C17 Y1 74.9(3) . .
C18 C17 Y1 74.2(3) . .
C24 C17 H17 112.4 . .
C18 C17 H17 112.4 . .
Y1 C17 H17 134.3 . .
C19 C18 C17 135.3(5) . .
C19 C18 Y1 74.4(3) . .
C17 C18 Y1 74.9(3) . .
C19 C18 H18 112.4 . .
C17 C18 H18 112.4 . .
Y1 C18 H18 134.1 . .
C18 C19 C20 134.8(5) . .
C18 C19 Y1 74.8(3) . .
C20 C19 Y1 74.5(3) . .
C18 C19 H19 112.6 . .
C20 C19 H19 112.6 . .
Y1 C19 H19 133.5 . .
C19 C20 C21 134.9(5) . .
C19 C20 Y1 74.5(3) . .
C21 C20 Y1 74.9(3) . .
C19 C20 H20 112.6 . .
C21 C20 H20 112.6 . .
Y1 C20 H20 133.6 . .
C22 C21 C20 134.6(5) . .
C22 C21 Y1 74.6(3) . .
C20 C21 Y1 74.2(3) . .
C22 C21 H21 112.7 . .
C20 C21 H21 112.7 . .
Y1 C21 H21 134.3 . .
C23 C22 C21 135.5(5) . .
C23 C22 Y1 75.1(3) . .
C21 C22 Y1 74.7(3) . .
C23 C22 H22 112.2 . .
C21 C22 H22 112.2 . .
Y1 C22 H22 133.5 . .
C22 C23 C24 135.4(5) . .
C22 C23 Y1 74.4(3) . .
C24 C23 Y1 74.6(3) . .
C22 C23 H23 112.3 . .
C24 C23 H23 112.3 . .
Y1 C23 H23 134.8 . .
C17 C24 C23 134.3(5) . .
C17 C24 Y1 74.5(3) . .
C23 C24 Y1 74.6(3) . .
C17 C24 H24 112.8 . .
C23 C24 H24 112.8 . .
Y1 C24 H24 133.5 . .
O3 C25 C30 108.6(4) . 2_566
O3 C25 H25A 110.0 . .
C30 C25 H25A 110.0 2_566 .
O3 C25 H25B 110.0 . .
C30 C25 H25B 110.0 2_566 .
H25A C25 H25B 108.3 . .
O3 C26 C27 108.0(4) . .
O3 C26 H26A 110.1 . .
C27 C26 H26A 110.1 . .
O3 C26 H26B 110.1 . .
C27 C26 H26B 110.1 . .
H26A C26 H26B 108.4 . .
O2 C27 C26 108.3(4) . .
O2 C27 H27A 110.0 . .
C26 C27 H27A 110.0 . .
O2 C27 H27B 110.0 . .
C26 C27 H27B 110.0 . .
H27A C27 H27B 108.4 . .
O2 C28 C29 108.1(4) . .
O2 C28 H28A 110.1 . .
C29 C28 H28A 110.1 . .
O2 C28 H28B 110.1 . .
C29 C28 H28B 110.1 . .
H28A C28 H28B 108.4 . .
O1 C29 C28 108.0(4) . .
O1 C29 H29A 110.1 . .
C28 C29 H29A 110.1 . .
O1 C29 H29B 110.1 . .
C28 C29 H29B 110.1 . .
H29A C29 H29B 108.4 . .
O1 C30 C25 108.1(4) . 2_566
O1 C30 H30A 110.1 . .
C25 C30 H30A 110.1 2_566 .
O1 C30 H30B 110.1 . .
C25 C30 H30B 110.1 2_566 .
H30A C30 H30B 108.4 . .
O4 C31 C32 104.0(5) . .
O4 C31 H31A 111.0 . .
C32 C31 H31A 111.0 . .
O4 C31 H31B 111.0 . .
C32 C31 H31B 111.0 . .
H31A C31 H31B 109.0 . .
C31 C32 C33 102.7(5) . .
C31 C32 H32A 111.2 . .
C33 C32 H32A 111.2 . .
C31 C32 H32B 111.2 . .
C33 C32 H32B 111.2 . .
H32A C32 H32B 109.1 . .
C34 C33 C32 103.5(5) . .
C34 C33 H33A 111.1 . .
C32 C33 H33A 111.1 . .
C34 C33 H33B 111.1 . .
C32 C33 H33B 111.1 . .
H33A C33 H33B 109.0 . .
O4 C34 C33 107.3(5) . .
O4 C34 H34A 110.3 . .
C33 C34 H34A 110.3 . .
O4 C34 H34B 110.3 . .
C33 C34 H34B 110.3 . .
H34A C34 H34B 108.5 . .
C36 C35 O9 110.4(12) . .
C36 C35 H35A 109.6 . .
O9 C35 H35A 109.6 . .
C36 C35 H35B 109.6 . .
O9 C35 H35B 109.6 . .
H35A C35 H35B 108.1 . .
C35 C36 O8 113.8(11) . .
C35 C36 H36A 108.8 . .
O8 C36 H36A 108.8 . .
C35 C36 H36B 108.8 . .
O8 C36 H36B 108.8 . .
H36A C36 H36B 107.7 . .
O8 C37 C38 106.8(11) . .
O8 C37 H37A 110.4 . .
C38 C37 H37A 110.4 . .
O8 C37 H37B 110.4 . .
C38 C37 H37B 110.4 . .
H37A C37 H37B 108.6 . .
C37 C38 O7 113.6(9) . .
C37 C38 H38A 108.8 . .
O7 C38 H38A 108.8 . .
C37 C38 H38B 108.8 . .
O7 C38 H38B 108.8 . .
H38A C38 H38B 107.7 . .
O7 C39 C40 106.9(11) . .
O7 C39 H39A 110.3 . .
C40 C39 H39A 110.3 . .
O7 C39 H39B 110.3 . .
C40 C39 H39B 110.3 . .
H39A C39 H39B 108.6 . .
C39 C40 O6 113.9(10) . .
C39 C40 H40A 108.8 . .
O6 C40 H40A 108.8 . .
C39 C40 H40B 108.8 . .
O6 C40 H40B 108.8 . .
H40A C40 H40B 107.7 . .
C42 C41 O6 107.1(11) . .
C42 C41 H41A 110.3 . .
O6 C41 H41A 110.3 . .
C42 C41 H41B 110.3 . .
O6 C41 H41B 110.3 . .
H41A C41 H41B 108.5 . .
C41 C42 O5 115.9(10) . .
C41 C42 H42A 108.3 . .
O5 C42 H42A 108.3 . .
C41 C42 H42B 108.3 . .
O5 C42 H42B 108.3 . .
H42A C42 H42B 107.4 . .
O5 C43 C44 107.3(8) . .
O5 C43 H43A 110.3 . .
C44 C43 H43A 110.3 . .
O5 C43 H43B 110.3 . .
C44 C43 H43B 110.3 . .
H43A C43 H43B 108.5 . .
C43 C44 O10 109.5(7) . .
C43 C44 H44A 109.8 . .
O10 C44 H44A 109.8 . .
C43 C44 H44B 109.8 . .
O10 C44 H44B 109.8 . .
H44A C44 H44B 108.2 . .
C46 C45 O10 105.4(8) . .
C46 C45 H45A 110.7 . .
O10 C45 H45A 110.7 . .
C46 C45 H45B 110.7 . .
O10 C45 H45B 110.7 . .
H45A C45 H45B 108.8 . .
C45 C46 O9 113.0(8) . .
C45 C46 H46A 109.0 . .
O9 C46 H46A 109.0 . .
C45 C46 H46B 109.0 . .
O9 C46 H46B 109.0 . .
H46A C46 H46B 107.8 . .
O12 C47 C48 106.0(5) . .
O12 C47 H47A 110.5 . .
C48 C47 H47A 110.5 . .
O12 C47 H47B 110.5 . .
C48 C47 H47B 110.5 . .
H47A C47 H47B 108.7 . .
C47 C48 C49 103.4(5) . .
C47 C48 H48A 111.1 . .
C49 C48 H48A 111.1 . .
C47 C48 H48B 111.1 . .
C49 C48 H48B 111.1 . .
H48A C48 H48B 109.1 . .
C50 C49 C48 104.6(5) . .
C50 C49 H49A 110.8 . .
C48 C49 H49A 110.8 . .
C50 C49 H49B 110.8 . .
C48 C49 H49B 110.8 . .
H49A C49 H49B 108.9 . .
O12 C50 C49 105.8(5) . .
O12 C50 H50A 110.6 . .
C49 C50 H50A 110.6 . .
O12 C50 H50B 110.6 . .
C49 C50 H50B 110.6 . .
H50A C50 H50B 108.7 . .
O11 C51 C52 109.3(6) . .
O11 C51 H51A 109.8 . .
C52 C51 H51A 109.8 . .
O11 C51 H51B 109.8 . .
C52 C51 H51B 109.8 . .
H51A C51 H51B 108.3 . .
C51 C52 C53 103.3(7) . .
C51 C52 H52A 111.1 . .
C53 C52 H52A 111.1 . .
C51 C52 H52B 111.1 . .
C53 C52 H52B 111.1 . .
H52A C52 H52B 109.1 . .
C52 C53 C54 104.8(6) . .
C52 C53 H53A 110.8 . .
C54 C53 H53A 110.8 . .
C52 C53 H53B 110.8 . .
C54 C53 H53B 110.8 . .
H53A C53 H53B 108.9 . .
O11 C54 C53 105.3(6) . .
O11 C54 H54A 110.7 . .
C53 C54 H54A 110.7 . .
O11 C54 H54B 110.7 . .
C53 C54 H54B 110.7 . .
H54A C54 H54B 108.8 . .
C30 O1 C29 112.4(4) . .
C30 O1 K2 113.6(3) . .
C29 O1 K2 114.1(3) . .
C28 O2 C27 113.1(4) . .
C28 O2 K2 118.7(3) . .
C27 O2 K2 115.6(3) . .
C26 O3 C25 111.4(4) . .
C26 O3 K2 114.8(3) . .
C25 O3 K2 110.6(3) . .
C31 O4 C34 108.8(4) . .
C31 O4 K2 125.2(3) . .
C34 O4 K2 112.6(3) . .
C43 O5 C42 119.0(6) . .
C43 O5 K1 112.1(5) . .
C42 O5 K1 108.5(5) . .
C41 O6 C40 116.7(8) . .
C41 O6 K1 116.6(6) . .
C40 O6 K1 105.6(5) . .
C39 O7 C38 112.6(8) . .
C39 O7 K1 119.4(7) . .
C38 O7 K1 110.9(5) . .
C37 O8 C36 115.8(8) . .
C37 O8 K1 115.2(7) . .
C36 O8 K1 110.9(6) . .
C35 O9 C46 116.8(7) . .
C35 O9 K1 119.2(7) . .
C46 O9 K1 111.6(4) . .
C45 O10 C44 109.9(6) . .
C45 O10 K1 117.6(5) . .
C44 O10 K1 116.0(5) . .
C54 O11 C51 108.2(6) . .
C54 O11 K1 123.3(4) . .
C51 O11 K1 120.8(5) . .
C47 O12 C50 105.2(4) . .
C47 O12 K1 118.9(3) . .
C50 O12 K1 130.8(4) . .
O11 K1 O7 96.42(16) . .
O11 K1 O10 77.54(16) . .
O7 K1 O10 173.81(15) . .
O11 K1 O12 165.4(2) . .
O7 K1 O12 86.20(14) . .
O10 K1 O12 99.99(14) . .
O11 K1 O9 91.20(18) . .
O7 K1 O9 120.0(2) . .
O10 K1 O9 59.41(19) . .
O12 K1 O9 99.99(14) . .
O11 K1 O6 80.49(18) . .
O7 K1 O6 61.4(2) . .
O10 K1 O6 118.20(19) . .
O12 K1 O6 88.23(13) . .
O9 K1 O6 171.69(14) . .
O11 K1 O8 88.6(2) . .
O7 K1 O8 60.7(2) . .
O10 K1 O8 117.2(2) . .
O12 K1 O8 105.10(14) . .
O9 K1 O8 60.0(2) . .
O6 K1 O8 119.2(2) . .
O11 K1 O5 82.8(2) . .
O7 K1 O5 120.8(2) . .
O10 K1 O5 60.26(19) . .
O12 K1 O5 83.50(14) . .
O9 K1 O5 119.2(2) . .
O6 K1 O5 60.13(19) . .
O8 K1 O5 171.40(15) . .
O4 K2 O4 180.0 2_566 .
O4 K2 O2 101.82(11) 2_566 2_566
O4 K2 O2 78.18(11) . 2_566
O4 K2 O2 78.18(11) 2_566 .
O4 K2 O2 101.82(11) . .
O2 K2 O2 180.0 2_566 .
O4 K2 O3 83.15(11) 2_566 2_566
O4 K2 O3 96.85(11) . 2_566
O2 K2 O3 60.23(10) 2_566 2_566
O2 K2 O3 119.77(10) . 2_566
O4 K2 O3 96.85(11) 2_566 .
O4 K2 O3 83.15(11) . .
O2 K2 O3 119.77(10) 2_566 .
O2 K2 O3 60.23(10) . .
O3 K2 O3 180.00(14) 2_566 .
O4 K2 O1 81.82(11) 2_566 .
O4 K2 O1 98.18(11) . .
O2 K2 O1 120.57(10) 2_566 .
O2 K2 O1 59.43(10) . .
O3 K2 O1 61.49(10) 2_566 .
O3 K2 O1 118.51(10) . .
O4 K2 O1 98.18(11) 2_566 2_566
O4 K2 O1 81.82(11) . 2_566
O2 K2 O1 59.43(10) 2_566 2_566
O2 K2 O1 120.57(10) . 2_566
O3 K2 O1 118.51(10) 2_566 2_566
O3 K2 O1 61.49(10) . 2_566
O1 K2 O1 180.0 . 2_566
C19 Y1 C19 180.0 2_565 .
C19 Y1 C20 31.00(16) 2_565 2_565
C19 Y1 C20 149.00(16) . 2_565
C19 Y1 C20 149.00(16) 2_565 .
C19 Y1 C20 31.00(16) . .
C20 Y1 C20 180.0(2) 2_565 .
C19 Y1 C18 149.14(17) 2_565 .
C19 Y1 C18 30.86(17) . .
C20 Y1 C18 121.05(16) 2_565 .
C20 Y1 C18 58.95(16) . .
C19 Y1 C18 30.86(17) 2_565 2_565
C19 Y1 C18 149.14(17) . 2_565
C20 Y1 C18 58.95(16) 2_565 2_565
C20 Y1 C18 121.05(16) . 2_565
C18 Y1 C18 180.0 . 2_565
C19 Y1 C22 79.90(15) 2_565 2_565
C19 Y1 C22 100.10(15) . 2_565
C20 Y1 C22 58.88(16) 2_565 2_565
C20 Y1 C22 121.12(16) . 2_565
C18 Y1 C22 92.26(15) . 2_565
C18 Y1 C22 87.74(15) 2_565 2_565
C19 Y1 C22 100.10(15) 2_565 .
C19 Y1 C22 79.90(15) . .
C20 Y1 C22 121.12(16) 2_565 .
C20 Y1 C22 58.88(16) . .
C18 Y1 C22 87.74(15) . .
C18 Y1 C22 92.26(15) 2_565 .
C22 Y1 C22 180.0(2) 2_565 .
C19 Y1 C21 59.09(16) 2_565 2_565
C19 Y1 C21 120.91(16) . 2_565
C20 Y1 C21 30.98(16) 2_565 2_565
C20 Y1 C21 149.02(16) . 2_565
C18 Y1 C21 100.11(15) . 2_565
C18 Y1 C21 79.89(15) 2_565 2_565
C22 Y1 C21 30.75(17) 2_565 2_565
C22 Y1 C21 149.25(17) . 2_565
C19 Y1 C21 120.91(16) 2_565 .
C19 Y1 C21 59.09(16) . .
C20 Y1 C21 149.02(16) 2_565 .
C20 Y1 C21 30.98(16) . .
C18 Y1 C21 79.89(15) . .
C18 Y1 C21 100.11(15) 2_565 .
C22 Y1 C21 149.25(17) 2_565 .
C22 Y1 C21 30.75(17) . .
C21 Y1 C21 180.0(2) 2_565 .
C19 Y1 C17 59.01(16) 2_565 2_565
C19 Y1 C17 120.99(16) . 2_565
C20 Y1 C17 80.02(15) 2_565 2_565
C20 Y1 C17 99.98(15) . 2_565
C18 Y1 C17 149.06(17) . 2_565
C18 Y1 C17 30.94(17) 2_565 2_565
C22 Y1 C17 79.44(16) 2_565 2_565
C22 Y1 C17 100.56(16) . 2_565
C21 Y1 C17 87.91(15) 2_565 2_565
C21 Y1 C17 92.09(15) . 2_565
C19 Y1 C17 120.99(16) 2_565 .
C19 Y1 C17 59.01(16) . .
C20 Y1 C17 99.98(15) 2_565 .
C20 Y1 C17 80.02(15) . .
C18 Y1 C17 30.94(17) . .
C18 Y1 C17 149.06(17) 2_565 .
C22 Y1 C17 100.56(16) 2_565 .
C22 Y1 C17 79.44(16) . .
C21 Y1 C17 92.09(15) 2_565 .
C21 Y1 C17 87.91(15) . .
C17 Y1 C17 180.0(2) 2_565 .
C5 Y2 C7 59.4(2) . .
C5 Y2 C6 31.0(2) . .
C7 Y2 C6 31.3(2) . .
C5 Y2 C8 80.6(2) . .
C7 Y2 C8 31.1(2) . .
C6 Y2 C8 59.5(2) . .
C5 Y2 C11 119.0(2) . .
C7 Y2 C11 176.9(2) . .
C6 Y2 C11 146.3(2) . .
C8 Y2 C11 152.0(2) . .
C5 Y2 C10 147.3(2) . .
C7 Y2 C10 151.2(2) . .
C6 Y2 C10 177.4(2) . .
C8 Y2 C10 123.1(2) . .
C11 Y2 C10 31.10(19) . .
C5 Y2 C12 98.30(19) . .
C7 Y2 C12 146.0(2) . .
C6 Y2 C12 118.2(2) . .
C8 Y2 C12 176.7(2) . .
C11 Y2 C12 30.9(2) . .
C10 Y2 C12 59.2(2) . .
C5 Y2 C4 30.8(2) . .
C7 Y2 C4 80.1(2) . .
C6 Y2 C4 58.8(2) . .
C8 Y2 C4 88.36(18) . .
C11 Y2 C4 99.58(18) . .
C10 Y2 C4 120.2(2) . .
C12 Y2 C4 92.29(17) . .
C5 Y2 C13 90.99(18) . .
C7 Y2 C13 117.7(2) . .
C6 Y2 C13 97.5(2) . .
C8 Y2 C13 145.5(2) . .
C11 Y2 C13 59.2(2) . .
C10 Y2 C13 80.29(18) . .
C12 Y2 C13 31.2(2) . .
C4 Y2 C13 101.4(2) . .
C5 Y2 C9 178.3(2) . .
C7 Y2 C9 122.3(2) . .
C6 Y2 C9 150.7(2) . .
C8 Y2 C9 100.84(19) . .
C11 Y2 C9 59.31(18) . .
C10 Y2 C9 31.08(19) . .
C12 Y2 C9 80.28(18) . .
C4 Y2 C9 148.0(2) . .
C13 Y2 C9 88.24(17) . .
C5 Y2 C1 88.74(19) . .
C7 Y2 C1 59.5(2) . .
C6 Y2 C1 80.7(2) . .
C8 Y2 C1 31.3(2) . .
C11 Y2 C1 123.6(2) . .
C10 Y2 C1 101.60(19) . .
C12 Y2 C1 152.0(2) . .
C4 Y2 C1 79.9(2) . .
C13 Y2 C1 176.8(2) . .
C9 Y2 C1 92.11(18) . .
C5 Y2 C14 100.3(2) . .
C7 Y2 C14 97.4(2) . .
C6 Y2 C14 90.48(18) . .
C8 Y2 C14 117.9(2) . .
C11 Y2 C14 80.13(18) . .
C10 Y2 C14 88.24(17) . .
C12 Y2 C14 59.1(2) . .
C4 Y2 C14 122.8(2) . .
C13 Y2 C14 30.7(2) . .
C9 Y2 C14 79.81(18) . .
C1 Y2 C14 146.3(2) . .

loop_
_geom_bond_atom_site_label_1
_geom_bond_atom_site_label_2
_geom_bond_distance
_geom_bond_site_symmetry_2
C1 C2 1.407(10) .
C1 C8 1.421(11) .
C1 Y2 2.644(6) .
C1 H1 0.9500 .
C2 C3 1.392(10) .
C2 Y2 2.654(6) .
C2 H2 0.9500 .
C3 C4 1.395(11) .
C3 Y2 2.654(6) .
C3 H3 0.9500 .
C4 C5 1.393(11) .
C4 Y2 2.634(6) .
C4 H4 0.9500 .
C5 C6 1.395(11) .
C5 Y2 2.609(6) .
C5 H5 0.9500 .
C6 C7 1.409(11) .
C6 Y2 2.616(6) .
C6 H6 0.9500 .
C7 C8 1.402(11) .
C7 Y2 2.614(6) .
C7 H7 0.9500 .
C8 Y2 2.619(5) .
C8 H8 0.9500 .
C9 C16 1.401(9) .
C9 C10 1.411(9) .
C9 Y2 2.640(6) .
C9 H9 0.9500 .
C10 C11 1.408(9) .
C10 Y2 2.626(5) .
C10 H10 0.9500 .
C11 C12 1.401(9) .
C11 Y2 2.624(5) .
C11 H11 0.9500 .
C12 C13 1.416(9) .
C12 Y2 2.631(5) .
C12 H12 0.9500 .
C13 C14 1.401(9) .
C13 Y2 2.640(6) .
C13 H13 0.9500 .
C14 C15 1.395(9) .
C14 Y2 2.646(5) .
C14 H14 0.9500 .
C15 C16 1.410(9) .
C15 Y2 2.668(5) .
C15 H15 0.9500 .
C16 Y2 2.660(5) .
C16 H16 0.9500 .
C17 C24 1.406(8) .
C17 C18 1.416(8) .
C17 Y1 2.658(5) .
C17 H17 0.9500 .
C18 C19 1.408(8) .
C18 Y1 2.649(5) .
C18 H18 0.9500 .
C19 C20 1.414(8) .
C19 Y1 2.644(5) .
C19 H19 0.9500 .
C20 C21 1.415(8) .
C20 Y1 2.646(5) .
C20 H20 0.9500 .
C21 C22 1.407(8) .
C21 Y1 2.654(5) .
C21 H21 0.9500 .
C22 C23 1.398(8) .
C22 Y1 2.653(5) .
C22 H22 0.9500 .
C23 C24 1.416(8) .
C23 Y1 2.663(5) .
C23 H23 0.9500 .
C24 Y1 2.663(5) .
C24 H24 0.9500 .
C25 O3 1.424(6) .
C25 C30 1.499(8) 2_566
C25 H25A 0.9900 .
C25 H25B 0.9900 .
C26 O3 1.420(6) .
C26 C27 1.504(8) .
C26 H26A 0.9900 .
C26 H26B 0.9900 .
C27 O2 1.421(6) .
C27 H27A 0.9900 .
C27 H27B 0.9900 .
C28 O2 1.414(6) .
C28 C29 1.501(8) .
C28 H28A 0.9900 .
C28 H28B 0.9900 .
C29 O1 1.427(6) .
C29 H29A 0.9900 .
C29 H29B 0.9900 .
C30 O1 1.423(6) .
C30 C25 1.499(8) 2_566
C30 H30A 0.9900 .
C30 H30B 0.9900 .
C31 O4 1.428(7) .
C31 C32 1.502(9) .
C31 H31A 0.9900 .
C31 H31B 0.9900 .
C32 C33 1.519(12) .
C32 H32A 0.9900 .
C32 H32B 0.9900 .
C33 C34 1.508(9) .
C33 H33A 0.9900 .
C33 H33B 0.9900 .
C34 O4 1.431(7) .
C34 H34A 0.9900 .
C34 H34B 0.9900 .
C35 C36 1.337(16) .
C35 O9 1.349(14) .
C35 H35A 0.9900 .
C35 H35B 0.9900 .
C36 O8 1.586(14) .
C36 H36A 0.9900 .
C36 H36B 0.9900 .
C37 O8 1.328(13) .
C37 C38 1.369(15) .
C37 H37A 0.9900 .
C37 H37B 0.9900 .
C38 O7 1.574(13) .
C38 H38A 0.9900 .
C38 H38B 0.9900 .
C39 O7 1.312(13) .
C39 C40 1.327(16) .
C39 H39A 0.9900 .
C39 H39B 0.9900 .
C40 O6 1.634(13) .
C40 H40A 0.9900 .
C40 H40B 0.9900 .
C41 C42 1.345(15) .
C41 O6 1.350(13) .
C41 H41A 0.9900 .
C41 H41B 0.9900 .
C42 O5 1.567(12) .
C42 H42A 0.9900 .
C42 H42B 0.9900 .
C43 O5 1.392(11) .
C43 C44 1.463(13) .
C43 H43A 0.9900 .
C43 H43B 0.9900 .
C44 O10 1.483(10) .
C44 H44A 0.9900 .
C44 H44B 0.9900 .
C45 C46 1.329(13) .
C45 O10 1.386(10) .
C45 H45A 0.9900 .
C45 H45B 0.9900 .
C46 O9 1.595(11) .
C46 H46A 0.9900 .
C46 H46B 0.9900 .
C47 O12 1.429(7) .
C47 C48 1.505(8) .
C47 H47A 0.9900 .
C47 H47B 0.9900 .
C48 C49 1.535(9) .
C48 H48A 0.9900 .
C48 H48B 0.9900 .
C49 C50 1.523(9) .
C49 H49A 0.9900 .
C49 H49B 0.9900 .
C50 O12 1.430(7) .
C50 H50A 0.9900 .
C50 H50B 0.9900 .
C51 O11 1.432(11) .
C51 C52 1.456(11) .
C51 H51A 0.9900 .
C51 H51B 0.9900 .
C52 C53 1.478(10) .
C52 H52A 0.9900 .
C52 H52B 0.9900 .
C53 C54 1.494(11) .
C53 H53A 0.9900 .
C53 H53B 0.9900 .
C54 O11 1.379(8) .
C54 H54A 0.9900 .
C54 H54B 0.9900 .
O1 K2 2.796(3) .
O2 K2 2.777(3) .
O3 K2 2.794(3) .
O4 K2 2.739(4) .
O5 K1 2.844(4) .
O6 K1 2.780(4) .
O7 K1 2.728(5) .
O8 K1 2.796(5) .
O9 K1 2.780(5) .
O10 K1 2.734(4) .
O11 K1 2.675(5) .
O12 K1 2.770(4) .
K2 O4 2.739(4) 2_566
K2 O2 2.777(3) 2_566
K2 O3 2.794(3) 2_566
K2 O1 2.796(3) 2_566
Y1 C19 2.644(5) 2_565
Y1 C20 2.646(5) 2_565
Y1 C18 2.649(5) 2_565
Y1 C22 2.653(5) 2_565
Y1 C21 2.654(5) 2_565
Y1 C17 2.658(5) 2_565
